data_7233054
loop_
_publ_author_name
'Seiler, Vanessa Kristina'
'Robeyns, Koen'
'Tumanov, Nikolay'
'Cin\<ci\'c, Dominik'
'Wouters, Johan'
'Champagne, Benoit'
'Leyssens, Tom'

_publ_section_title
;
 A coloring tool for spiropyrans: solid state metal--organic complexation
 versus salification
;
_journal_issue 33
_journal_name_full CrystEngComm
_journal_page_first 4925
_journal_paper_doi 10.1039/C9CE00805E
_journal_volume 21
_journal_year 2019
_chemical_formula_moiety 'C20 H20 N O2, Zn 2+, 2(Br 1-), C2 H6 O1'
_chemical_formula_sum 'C22 H26 Br2 N O3 Zn'
_chemical_formula_weight 577.63
_chemical_name_common
'zinc(2+) ion 2-[(E)-2-(3-methoxy-2-oxidophenyl)ethenyl]-1,3,3-trimethyl-3H-indol-1-ium ethanol dibromide'
_chemical_name_systematic
'zinc(2+) ion 2-[(E)-2-(3-methoxy-2-oxidophenyl)ethenyl]-1,3,3-trimethyl-3H-indol-1-ium ethanol dibromide'
_space_group_crystal_system triclinic
_space_group_IT_number 2
_space_group_name_Hall '-P 1'
_space_group_name_H-M_alt 'P -1'
_symmetry_space_group_name_Hall '-P 1'
_symmetry_space_group_name_H-M 'P -1'
_atom_sites_solution_hydrogens mixed
_atom_sites_solution_primary dual
_atom_sites_solution_secondary difmap
_audit_creation_method SHELXL-2018/3
_audit_update_record
;
2019-01-18 deposited with the CCDC.    2019-07-09 downloaded from the CCDC.
;
_cell_angle_alpha 84.876(3)
_cell_angle_beta 77.406(2)
_cell_angle_gamma 65.333(3)
_cell_formula_units_Z 4
_cell_length_a 10.1512(3)
_cell_length_b 12.0717(4)
_cell_length_c 21.8754(7)
_cell_measurement_reflns_used 13432
_cell_measurement_temperature 295(2)
_cell_measurement_theta_max 66.7920
_cell_measurement_theta_min 4.4990
_cell_volume 2377.43(14)
_computing_cell_refinement 'CrysAlisPro 1.171.40.16b (Rigaku OD, 2018)'
_computing_data_collection 'CrysAlisPro 1.171.39.46 (Rigaku OD, 2018)'
_computing_data_reduction 'CrysAlisPro 1.171.40.16b (Rigaku OD, 2018)'
_computing_structure_refinement 'SHELXL-2018/3 (Sheldrick, 2018)'
_computing_structure_solution 'SHELXT 2014/5 (Sheldrick, 2014)'
_diffrn_ambient_temperature 295(2)
_diffrn_detector_area_resol_mean 5.1856
_diffrn_measured_fraction_theta_full 0.991
_diffrn_measured_fraction_theta_max 0.991
_diffrn_measurement_device_type
;
Oxford Diffraction Xcalibur, Ruby, Gemini Ultra
;
_diffrn_measurement_method '\w scans'
_diffrn_radiation_monochromator 'multilayer mirror'
_diffrn_radiation_type CuK\a
_diffrn_radiation_wavelength 1.54184
_diffrn_reflns_av_R_equivalents 0.0354
_diffrn_reflns_av_unetI/netI 0.0308
_diffrn_reflns_Laue_measured_fraction_full 0.991
_diffrn_reflns_Laue_measured_fraction_max 0.991
_diffrn_reflns_limit_h_max 12
_diffrn_reflns_limit_h_min -10
_diffrn_reflns_limit_k_max 14
_diffrn_reflns_limit_k_min -13
_diffrn_reflns_limit_l_max 23
_diffrn_reflns_limit_l_min -26
_diffrn_reflns_number 26693
_diffrn_reflns_point_group_measured_fraction_full 0.991
_diffrn_reflns_point_group_measured_fraction_max 0.991
_diffrn_reflns_theta_full 67.141
_diffrn_reflns_theta_max 67.141
_diffrn_reflns_theta_min 4.030
_diffrn_source 'fine-focus sealed tube'
_exptl_absorpt_coefficient_mu 5.547
_exptl_absorpt_correction_T_max 0.911
_exptl_absorpt_correction_T_min 0.627
_exptl_absorpt_correction_type analytical
_exptl_absorpt_process_details
;
CrysAlisPro 1.171.40.16b (Rigaku Oxford Diffraction, 2018)
Analytical numeric absorption correction using a multifaceted crystal
model based on expressions derived by R.C. Clark & J.S. Reid.
(Clark, R. C. & Reid, J. S. (1995). Acta Cryst. A51, 887-897)
Empirical absorption correction using spherical harmonics,
 implemented in SCALE3 ABSPACK scaling algorithm.
;
_exptl_crystal_colour red
_exptl_crystal_density_diffrn 1.614
_exptl_crystal_description plate
_exptl_crystal_F_000 1156
_exptl_crystal_recrystallization_method 'Re-crystallisation from solvent: ethanol'
_exptl_crystal_size_max 0.140
_exptl_crystal_size_mid 0.061
_exptl_crystal_size_min 0.018
_refine_diff_density_max 1.869
_refine_diff_density_min -1.386
_refine_diff_density_rms 0.095
_refine_ls_extinction_method none
_refine_ls_goodness_of_fit_ref 1.052
_refine_ls_hydrogen_treatment constr
_refine_ls_matrix_type full
_refine_ls_number_parameters 554
_refine_ls_number_reflns 8416
_refine_ls_number_restraints 6
_refine_ls_restrained_S_all 1.053
_refine_ls_R_factor_all 0.0630
_refine_ls_R_factor_gt 0.0567
_refine_ls_shift/su_max 0.001
_refine_ls_shift/su_mean 0.000
_refine_ls_structure_factor_coef Fsqd
_refine_ls_weighting_details 'w=1/[\s^2^(Fo^2^)+(0.0953P)^2^+3.6165P] where P=(Fo^2^+2Fc^2^)/3'
_refine_ls_weighting_scheme calc
_refine_ls_wR_factor_gt 0.1558
_refine_ls_wR_factor_ref 0.1657
_reflns_Friedel_coverage 0.000
_reflns_number_gt 7437
_reflns_number_total 8416
_reflns_threshold_expression 'I > 2\s(I)'
_cod_data_source_file c9ce00805e2.cif
_cod_data_source_block nt0408_Vanessa_SPOMe_ZnBr2
_cod_depositor_comments 'Adding full bibliography for 7233050--7233066.cif.'
_cod_original_cell_volume 2377.45(13)
_cod_database_code 7233054
_shelx_shelxl_version_number 2018/3
_shelx_space_group_comment
;
The symmetry employed for this shelxl refinement is uniquely defined
by the following loop, which should always be used as a source of
symmetry information in preference to the above space-group names.
They are only intended as comments.
;
_shelx_estimated_absorpt_t_min 0.511
_shelx_estimated_absorpt_t_max 0.907

loop_
_space_group_symop_operation_xyz
'x, y, z'
'-x, -y, -z'

loop_
_atom_site_label
_atom_site_type_symbol
_atom_site_fract_x
_atom_site_fract_y
_atom_site_fract_z
_atom_site_U_iso_or_equiv
_atom_site_adp_type
_atom_site_occupancy
_atom_site_site_symmetry_order
_atom_site_calc_flag
_atom_site_refinement_flags_posn
_atom_site_refinement_flags_adp
_atom_site_refinement_flags_occupancy
_atom_site_disorder_assembly
_atom_site_disorder_group
O1A O 0.4953(5) 0.7315(4) 0.56546(19) 0.0599(10) Uani 1 1 d . . . . .
C2A C 0.5452(6) 0.6554(5) 0.6095(3) 0.0452(11) Uani 1 1 d . . . . .
C3A C 0.4744(6) 0.6816(6) 0.6739(3) 0.0511(13) Uani 1 1 d . . . . .
C4A C 0.5254(7) 0.6052(6) 0.7202(3) 0.0558(14) Uani 1 1 d . . . . .
H4A H 0.476119 0.624734 0.761513 0.067 Uiso 1 1 calc R U . . .
C5A C 0.6520(7) 0.4964(6) 0.7067(3) 0.0606(15) Uani 1 1 d . . . . .
H5A H 0.687062 0.444483 0.739031 0.073 Uiso 1 1 calc R U . . .
C6A C 0.7243(7) 0.4661(6) 0.6460(3) 0.0549(13) Uani 1 1 d . . . . .
H6A H 0.808517 0.393800 0.637442 0.066 Uiso 1 1 calc R U . . .
C7A C 0.6724(6) 0.5435(5) 0.5962(3) 0.0464(11) Uani 1 1 d . . . . .
C8A C 0.7408(6) 0.5148(5) 0.5315(3) 0.0470(11) Uani 1 1 d . . . . .
H8A H 0.690470 0.566886 0.502386 0.056 Uiso 1 1 calc R U . . .
C9A C 0.8692(6) 0.4212(5) 0.5079(3) 0.0495(12) Uani 1 1 d . . . . .
H9A H 0.920467 0.367208 0.536197 0.059 Uiso 1 1 calc R U . . .
C10A C 0.9317(6) 0.3990(5) 0.4436(3) 0.0457(11) Uani 1 1 d . . . . .
C11A C 0.8654(6) 0.4642(5) 0.3876(3) 0.0479(12) Uani 1 1 d . . . . .
C12A C 0.8418(8) 0.5996(6) 0.3846(3) 0.0594(15) Uani 1 1 d . . . . .
H12A H 0.932410 0.605013 0.386701 0.089 Uiso 1 1 calc R U . . .
H12B H 0.765997 0.643153 0.419256 0.089 Uiso 1 1 calc R U . . .
H12C H 0.812307 0.634662 0.346038 0.089 Uiso 1 1 calc R U . . .
C13A C 0.7225(7) 0.4500(6) 0.3868(3) 0.0599(14) Uani 1 1 d . . . . .
H13A H 0.689064 0.483835 0.348746 0.090 Uiso 1 1 calc R U . . .
H13B H 0.647829 0.492064 0.422051 0.090 Uiso 1 1 calc R U . . .
H13C H 0.741267 0.365044 0.389035 0.090 Uiso 1 1 calc R U . . .
C14A C 0.9876(7) 0.3954(5) 0.3341(3) 0.0539(13) Uani 1 1 d . . . . .
C15A C 0.9990(9) 0.4091(7) 0.2696(3) 0.0664(17) Uani 1 1 d . . . . .
H15A H 0.921260 0.467015 0.252917 0.080 Uiso 1 1 calc R U . . .
C16A C 1.1272(11) 0.3356(8) 0.2312(4) 0.082(2) Uani 1 1 d . . . . .
H16A H 1.137281 0.344967 0.187958 0.098 Uiso 1 1 calc R U . . .
C17A C 1.2411(10) 0.2481(9) 0.2559(4) 0.081(2) Uani 1 1 d . . . . .
H17A H 1.326552 0.199099 0.228713 0.097 Uiso 1 1 calc R U . . .
C18A C 1.2329(8) 0.2308(7) 0.3190(4) 0.0681(17) Uani 1 1 d . . . . .
H18A H 1.309760 0.171172 0.335458 0.082 Uiso 1 1 calc R U . . .
C19A C 1.1038(7) 0.3071(5) 0.3568(3) 0.0514(13) Uani 1 1 d . . . . .
N20A N 1.0651(5) 0.3113(4) 0.4235(2) 0.0489(10) Uani 1 1 d . . . . .
C21A C 1.1611(7) 0.2242(7) 0.4626(3) 0.0646(16) Uani 1 1 d . . . . .
H21A H 1.128527 0.160002 0.475068 0.097 Uiso 1 1 calc R U . . .
H21B H 1.156996 0.264987 0.499119 0.097 Uiso 1 1 calc R U . . .
H21C H 1.260988 0.190353 0.439205 0.097 Uiso 1 1 calc R U . . .
O22A O 0.3542(5) 0.7906(5) 0.6809(2) 0.0712(13) Uani 1 1 d . . . . .
C23A C 0.2600(10) 0.8192(10) 0.7399(4) 0.095(3) Uani 1 1 d . . . . .
H23A H 0.174304 0.893045 0.737132 0.143 Uiso 1 1 calc R U . . .
H23B H 0.311310 0.830166 0.769344 0.143 Uiso 1 1 calc R U . . .
H23C H 0.230013 0.753974 0.753681 0.143 Uiso 1 1 calc R U . . .
O1B O 0.7791(5) 0.2233(4) 0.92975(19) 0.0568(10) Uani 1 1 d . . . . .
C2B C 0.8042(6) 0.1495(5) 0.8852(2) 0.0451(11) Uani 1 1 d . . . . .
C3B C 0.8555(6) 0.1736(5) 0.8219(3) 0.0479(12) Uani 1 1 d . . . . .
C4B C 0.8798(8) 0.0969(6) 0.7742(3) 0.0589(15) Uani 1 1 d . . . . .
H4B H 0.913089 0.115164 0.733112 0.071 Uiso 1 1 calc R U . . .
C5B C 0.8544(8) -0.0097(7) 0.7874(3) 0.0642(16) Uani 1 1 d . . . . .
H5B H 0.868159 -0.060458 0.754908 0.077 Uiso 1 1 calc R U . . .
C6B C 0.8099(7) -0.0386(6) 0.8474(3) 0.0557(14) Uani 1 1 d . . . . .
H6B H 0.794974 -0.109888 0.855516 0.067 Uiso 1 1 calc R U . . .
C7B C 0.7856(6) 0.0376(5) 0.8979(3) 0.0465(11) Uani 1 1 d . . . . .
C8B C 0.7440(6) 0.0093(5) 0.9617(3) 0.0467(11) Uani 1 1 d . . . . .
H8B H 0.736676 0.063490 0.991220 0.056 Uiso 1 1 calc R U . . .
C9B C 0.7138(6) -0.0876(5) 0.9844(3) 0.0491(12) Uani 1 1 d . . . . .
H9B H 0.720272 -0.142615 0.955510 0.059 Uiso 1 1 calc R U . . .
C10B C 0.6731(6) -0.1115(5) 1.0487(3) 0.0453(11) Uani 1 1 d . . . . .
C11B C 0.6746(6) -0.0464(5) 1.1052(3) 0.0464(11) Uani 1 1 d . . . . .
C12B C 0.5628(7) 0.0885(6) 1.1101(3) 0.0569(14) Uani 1 1 d . . . . .
H12D H 0.595739 0.134277 1.076938 0.085 Uiso 1 1 calc R U . . .
H12E H 0.555600 0.120999 1.149796 0.085 Uiso 1 1 calc R U . . .
H12F H 0.467517 0.093991 1.106755 0.085 Uiso 1 1 calc R U . . .
C13B C 0.8298(7) -0.0575(6) 1.1058(3) 0.0544(13) Uani 1 1 d . . . . .
H13D H 0.859458 -0.011854 1.071592 0.082 Uiso 1 1 calc R U . . .
H13E H 0.897943 -0.141619 1.101708 0.082 Uiso 1 1 calc R U . . .
H13F H 0.829384 -0.025838 1.144645 0.082 Uiso 1 1 calc R U . . .
C14B C 0.6238(7) -0.1175(6) 1.1586(3) 0.0530(13) Uani 1 1 d . . . . .
C15B C 0.6023(9) -0.1051(8) 1.2223(3) 0.0684(17) Uani 1 1 d . . . . .
H15B H 0.619057 -0.045176 1.239099 0.082 Uiso 1 1 calc R U . . .
C16B C 0.5544(10) -0.1855(9) 1.2613(3) 0.083(2) Uani 1 1 d . . . . .
H16B H 0.539242 -0.178720 1.304530 0.100 Uiso 1 1 calc R U . . .
C17B C 0.5294(11) -0.2747(9) 1.2362(4) 0.085(2) Uani 1 1 d . . . . .
H17B H 0.497387 -0.326769 1.262976 0.102 Uiso 1 1 calc R U . . .
C18B C 0.5512(9) -0.2881(7) 1.1718(3) 0.0686(18) Uani 1 1 d . . . . .
H18B H 0.534116 -0.347648 1.154818 0.082 Uiso 1 1 calc R U . . .
C19B C 0.6000(7) -0.2080(6) 1.1340(3) 0.0518(13) Uani 1 1 d . . . . .
N20B N 0.6311(5) -0.2012(4) 1.0685(2) 0.0491(10) Uani 1 1 d . . . . .
C21B C 0.6238(9) -0.2897(6) 1.0296(3) 0.0648(16) Uani 1 1 d . . . . .
H21D H 0.621818 -0.259291 0.987592 0.097 Uiso 1 1 calc R U . . .
H21E H 0.535814 -0.302820 1.046224 0.097 Uiso 1 1 calc R U . . .
H21F H 0.709068 -0.365322 1.029411 0.097 Uiso 1 1 calc R U . . .
O22B O 0.8772(5) 0.2790(4) 0.8147(2) 0.0648(11) Uani 1 1 d . . . . .
C23B C 0.9798(9) 0.2883(8) 0.7614(4) 0.0735(19) Uani 1 1 d . . . . .
H23D H 0.940997 0.293805 0.724399 0.110 Uiso 1 1 calc R U . . .
H23E H 1.071465 0.217475 0.758705 0.110 Uiso 1 1 calc R U . . .
H23F H 0.996509 0.359888 0.764890 0.110 Uiso 1 1 calc R U . . .
Zn1C Zn 0.32328(9) 0.88522(7) 0.58031(4) 0.0547(2) Uani 1 1 d . . . . .
Br2C Br 0.36801(12) 1.05115(9) 0.61016(4) 0.0886(3) Uani 1 1 d . . . . .
Br3C Br 0.07541(9) 0.90598(9) 0.60230(5) 0.0823(3) Uani 1 1 d . . . . .
Zn1D Zn 0.79411(8) 0.38082(7) 0.91850(4) 0.0516(2) Uani 1 1 d . . . . .
Br2D Br 0.58220(8) 0.54696(7) 0.89139(3) 0.0696(2) Uani 1 1 d . . . . .
Br3D Br 1.01137(9) 0.41555(8) 0.90131(4) 0.0784(2) Uani 1 1 d . . . . .
O1X O 0.3470(6) 0.9226(4) 0.4837(2) 0.0680(12) Uani 1 1 d D . . . .
C2X C 0.2929(11) 0.8817(9) 0.4409(4) 0.091(3) Uani 1 1 d D . . . .
H2A H 0.297946 0.927032 0.402189 0.110 Uiso 1 1 calc R U . . .
H2B H 0.189794 0.898274 0.457571 0.110 Uiso 1 1 calc R U . . .
C3X C 0.3738(14) 0.7533(9) 0.4275(5) 0.107(3) Uani 1 1 d D . . . .
H3A H 0.334551 0.730777 0.396840 0.161 Uiso 1 1 calc R U . . .
H3B H 0.364561 0.707615 0.465163 0.161 Uiso 1 1 calc R U . . .
H3C H 0.476332 0.736030 0.411436 0.161 Uiso 1 1 calc R U . . .
O1Y O 0.7382(6) 0.4037(4) 1.0177(2) 0.0667(11) Uani 1 1 d D . . . .
C2Y C 0.827(2) 0.3729(18) 1.0619(8) 0.081(5) Uani 0.55(3) 1 d D . P A 1
H2C H 0.774615 0.424468 1.098541 0.098 Uiso 0.55(3) 1 calc R U P A 1
H2D H 0.915861 0.386388 1.044631 0.098 Uiso 0.55(3) 1 calc R U P A 1
C3Y C 0.868(3) 0.247(2) 1.0797(16) 0.140(13) Uani 0.55(3) 1 d D . P A 1
H3D H 0.900566 0.197437 1.042762 0.210 Uiso 0.55(3) 1 calc R U P A 1
H3E H 0.783423 0.237528 1.105484 0.210 Uiso 0.55(3) 1 calc R U P A 1
H3F H 0.946001 0.221660 1.102627 0.210 Uiso 0.55(3) 1 calc R U P A 1
C2Z C 0.850(3) 0.300(2) 1.0491(9) 0.102(9) Uani 0.45(3) 1 d D . P A 2
H2E H 0.829086 0.228239 1.051221 0.122 Uiso 0.45(3) 1 calc R U P A 2
H2F H 0.948931 0.279930 1.024584 0.122 Uiso 0.45(3) 1 calc R U P A 2
C3Z C 0.842(3) 0.335(2) 1.1108(9) 0.095(8) Uani 0.45(3) 1 d D . P A 2
H3G H 0.830913 0.418497 1.110380 0.142 Uiso 0.45(3) 1 calc R U P A 2
H3J H 0.931253 0.283538 1.124981 0.142 Uiso 0.45(3) 1 calc R U P A 2
H3I H 0.758804 0.328123 1.138679 0.142 Uiso 0.45(3) 1 calc R U P A 2

loop_
_atom_site_aniso_label
_atom_site_aniso_U_11
_atom_site_aniso_U_22
_atom_site_aniso_U_33
_atom_site_aniso_U_23
_atom_site_aniso_U_13
_atom_site_aniso_U_12
O1A 0.059(2) 0.059(2) 0.044(2) 0.0050(18) -0.0053(17) -0.0098(19)
C2A 0.042(3) 0.051(3) 0.044(3) 0.003(2) -0.009(2) -0.020(2)
C3A 0.047(3) 0.056(3) 0.048(3) -0.001(2) -0.007(2) -0.020(3)
C4A 0.060(3) 0.072(4) 0.037(3) -0.001(3) -0.004(2) -0.030(3)
C5A 0.063(4) 0.068(4) 0.047(3) 0.012(3) -0.015(3) -0.023(3)
C6A 0.053(3) 0.056(3) 0.051(3) 0.006(3) -0.012(2) -0.018(3)
C7A 0.045(3) 0.050(3) 0.045(3) 0.001(2) -0.007(2) -0.021(2)
C8A 0.049(3) 0.047(3) 0.044(3) 0.000(2) -0.007(2) -0.020(2)
C9A 0.052(3) 0.050(3) 0.045(3) 0.004(2) -0.009(2) -0.021(2)
C10A 0.044(3) 0.045(3) 0.051(3) -0.004(2) -0.007(2) -0.022(2)
C11A 0.054(3) 0.046(3) 0.044(3) 0.002(2) -0.010(2) -0.022(2)
C12A 0.074(4) 0.047(3) 0.057(3) 0.001(3) -0.008(3) -0.027(3)
C13A 0.062(4) 0.058(3) 0.067(4) 0.004(3) -0.019(3) -0.029(3)
C14A 0.071(4) 0.049(3) 0.047(3) -0.003(2) -0.003(3) -0.033(3)
C15A 0.092(5) 0.066(4) 0.050(3) -0.005(3) -0.006(3) -0.043(4)
C16A 0.118(7) 0.080(5) 0.054(4) -0.014(4) 0.007(4) -0.058(5)
C17A 0.084(5) 0.086(5) 0.071(5) -0.033(4) 0.022(4) -0.045(5)
C18A 0.065(4) 0.066(4) 0.071(4) -0.021(3) 0.004(3) -0.030(3)
C19A 0.054(3) 0.048(3) 0.052(3) -0.008(2) 0.001(2) -0.025(3)
N20A 0.047(2) 0.042(2) 0.055(3) -0.007(2) -0.005(2) -0.017(2)
C21A 0.053(3) 0.063(4) 0.068(4) -0.004(3) -0.012(3) -0.014(3)
O22A 0.066(3) 0.067(3) 0.051(2) -0.005(2) 0.003(2) -0.004(2)
C23A 0.082(5) 0.106(7) 0.056(4) -0.017(4) 0.005(4) -0.004(5)
O1B 0.075(3) 0.051(2) 0.046(2) -0.0047(17) -0.0014(18) -0.031(2)
C2B 0.044(3) 0.045(3) 0.043(3) 0.000(2) -0.007(2) -0.016(2)
C3B 0.048(3) 0.049(3) 0.045(3) 0.002(2) -0.004(2) -0.022(2)
C4B 0.066(4) 0.068(4) 0.039(3) -0.001(3) -0.003(3) -0.028(3)
C5B 0.076(4) 0.073(4) 0.049(3) -0.013(3) 0.000(3) -0.039(4)
C6B 0.059(3) 0.057(3) 0.054(3) -0.007(3) -0.005(3) -0.028(3)
C7B 0.045(3) 0.048(3) 0.046(3) -0.002(2) -0.008(2) -0.018(2)
C8B 0.048(3) 0.048(3) 0.043(3) -0.002(2) -0.008(2) -0.019(2)
C9B 0.053(3) 0.049(3) 0.047(3) -0.004(2) -0.009(2) -0.022(2)
C10B 0.045(3) 0.045(3) 0.047(3) 0.003(2) -0.010(2) -0.020(2)
C11B 0.048(3) 0.044(3) 0.045(3) 0.002(2) -0.010(2) -0.018(2)
C12B 0.056(3) 0.054(3) 0.055(3) -0.006(3) -0.009(3) -0.016(3)
C13B 0.053(3) 0.055(3) 0.060(3) 0.001(3) -0.016(3) -0.025(3)
C14B 0.050(3) 0.062(3) 0.049(3) 0.005(3) -0.010(2) -0.027(3)
C15B 0.082(5) 0.084(5) 0.049(3) 0.004(3) -0.012(3) -0.045(4)
C16B 0.098(6) 0.116(7) 0.047(3) 0.013(4) -0.012(4) -0.059(5)
C17B 0.100(6) 0.112(7) 0.065(4) 0.030(4) -0.021(4) -0.069(6)
C18B 0.079(5) 0.075(4) 0.067(4) 0.016(3) -0.017(3) -0.049(4)
C19B 0.055(3) 0.057(3) 0.049(3) 0.006(2) -0.014(2) -0.027(3)
N20B 0.057(3) 0.048(2) 0.050(2) 0.004(2) -0.014(2) -0.027(2)
C21B 0.091(5) 0.056(3) 0.063(4) 0.001(3) -0.019(3) -0.044(4)
O22B 0.077(3) 0.060(3) 0.056(2) 0.002(2) 0.003(2) -0.035(2)
C23B 0.082(5) 0.077(5) 0.066(4) 0.018(4) -0.004(3) -0.045(4)
Zn1C 0.0506(4) 0.0501(4) 0.0609(5) 0.0004(3) -0.0114(3) -0.0181(3)
Br2C 0.1189(7) 0.0929(6) 0.0783(5) -0.0145(4) -0.0052(5) -0.0711(6)
Br3C 0.0572(4) 0.0889(6) 0.1043(6) 0.0037(5) -0.0168(4) -0.0339(4)
Zn1D 0.0520(4) 0.0441(4) 0.0573(4) 0.0005(3) -0.0101(3) -0.0187(3)
Br2D 0.0600(4) 0.0700(4) 0.0592(4) 0.0065(3) -0.0127(3) -0.0084(3)
Br3D 0.0640(4) 0.0826(5) 0.0990(6) 0.0029(4) -0.0173(4) -0.0402(4)
O1X 0.082(3) 0.064(3) 0.059(2) 0.009(2) -0.022(2) -0.028(2)
C2X 0.089(6) 0.106(7) 0.079(5) -0.008(5) -0.029(4) -0.032(5)
C3X 0.149(10) 0.092(7) 0.089(6) -0.003(5) -0.010(6) -0.064(7)
O1Y 0.080(3) 0.066(3) 0.054(2) -0.001(2) -0.021(2) -0.027(2)
C2Y 0.103(13) 0.093(13) 0.066(10) 0.008(9) -0.033(8) -0.050(11)
C3Y 0.100(15) 0.112(19) 0.20(3) 0.08(2) -0.060(17) -0.033(14)
C2Z 0.130(18) 0.055(12) 0.078(13) 0.000(10) -0.051(12) 0.018(12)
C3Z 0.104(16) 0.097(17) 0.092(16) 0.005(12) -0.043(12) -0.038(13)

loop_
_atom_type_symbol
_atom_type_description
_atom_type_scat_dispersion_real
_atom_type_scat_dispersion_imag
_atom_type_scat_source
C C 0.0181 0.0091 'International Tables Vol C Tables 4.2.6.8 and 6.1.1.4'
H H 0.0000 0.0000 'International Tables Vol C Tables 4.2.6.8 and 6.1.1.4'
Br Br -0.6763 1.2805 'International Tables Vol C Tables 4.2.6.8 and 6.1.1.4'
N N 0.0311 0.0180 'International Tables Vol C Tables 4.2.6.8 and 6.1.1.4'
O O 0.0492 0.0322 'International Tables Vol C Tables 4.2.6.8 and 6.1.1.4'
Zn Zn -1.5491 0.6778 'International Tables Vol C Tables 4.2.6.8 and 6.1.1.4'

loop_
_geom_angle_atom_site_label_1
_geom_angle_atom_site_label_2
_geom_angle_atom_site_label_3
_geom_angle
C2A O1A Zn1C 124.0(4)
O1A C2A C7A 122.0(5)
O1A C2A C3A 121.1(5)
C7A C2A C3A 117.0(5)
C4A C3A O22A 126.2(5)
C4A C3A C2A 122.0(6)
O22A C3A C2A 111.8(5)
C3A C4A C5A 120.5(5)
C3A C4A H4A 119.8
C5A C4A H4A 119.8
C6A C5A C4A 120.2(6)
C6A C5A H5A 119.9
C4A C5A H5A 119.9
C5A C6A C7A 120.7(6)
C5A C6A H6A 119.6
C7A C6A H6A 119.6
C6A C7A C2A 119.6(5)
C6A C7A C8A 123.2(5)
C2A C7A C8A 117.2(5)
C9A C8A C7A 127.9(5)
C9A C8A H8A 116.1
C7A C8A H8A 116.1
C8A C9A C10A 125.1(5)
C8A C9A H9A 117.5
C10A C9A H9A 117.5
N20A C10A C9A 122.0(5)
N20A C10A C11A 109.6(5)
C9A C10A C11A 128.4(5)
C14A C11A C10A 100.9(5)
C14A C11A C13A 111.2(5)
C10A C11A C13A 111.2(5)
C14A C11A C12A 109.3(5)
C10A C11A C12A 112.0(5)
C13A C11A C12A 111.9(5)
C11A C12A H12A 109.5
C11A C12A H12B 109.5
H12A C12A H12B 109.5
C11A C12A H12C 109.5
H12A C12A H12C 109.5
H12B C12A H12C 109.5
C11A C13A H13A 109.5
C11A C13A H13B 109.5
H13A C13A H13B 109.5
C11A C13A H13C 109.5
H13A C13A H13C 109.5
H13B C13A H13C 109.5
C19A C14A C15A 118.8(6)
C19A C14A C11A 110.2(5)
C15A C14A C11A 131.1(6)
C16A C15A C14A 118.7(8)
C16A C15A H15A 120.6
C14A C15A H15A 120.6
C15A C16A C17A 120.7(7)
C15A C16A H16A 119.7
C17A C16A H16A 119.7
C18A C17A C16A 122.2(7)
C18A C17A H17A 118.9
C16A C17A H17A 118.9
C17A C18A C19A 116.1(8)
C17A C18A H18A 121.9
C19A C18A H18A 121.9
C14A C19A C18A 123.5(6)
C14A C19A N20A 107.9(5)
C18A C19A N20A 128.6(6)
C10A N20A C19A 111.5(5)
C10A N20A C21A 126.4(5)
C19A N20A C21A 122.1(5)
N20A C21A H21A 109.5
N20A C21A H21B 109.5
H21A C21A H21B 109.5
N20A C21A H21C 109.5
H21A C21A H21C 109.5
H21B C21A H21C 109.5
C3A O22A C23A 118.1(6)
C3A O22A Zn1C 110.1(3)
C23A O22A Zn1C 131.0(5)
O22A C23A H23A 109.5
O22A C23A H23B 109.5
H23A C23A H23B 109.5
O22A C23A H23C 109.5
H23A C23A H23C 109.5
H23B C23A H23C 109.5
C2B O1B Zn1D 125.3(4)
O1B C2B C3B 121.5(5)
O1B C2B C7B 121.3(5)
C3B C2B C7B 117.2(5)
O22B C3B C4B 125.0(5)
O22B C3B C2B 113.1(5)
C4B C3B C2B 121.9(5)
C3B C4B C5B 119.9(5)
C3B C4B H4B 120.0
C5B C4B H4B 120.0
C6B C5B C4B 120.3(6)
C6B C5B H5B 119.8
C4B C5B H5B 119.8
C5B C6B C7B 121.3(6)
C5B C6B H6B 119.3
C7B C6B H6B 119.3
C6B C7B C8B 123.5(5)
C6B C7B C2B 119.2(5)
C8B C7B C2B 117.3(5)
C9B C8B C7B 127.5(5)
C9B C8B H8B 116.3
C7B C8B H8B 116.3
C8B C9B C10B 125.0(5)
C8B C9B H9B 117.5
C10B C9B H9B 117.5
N20B C10B C9B 122.7(5)
N20B C10B C11B 109.4(5)
C9B C10B C11B 127.9(5)
C14B C11B C10B 101.0(5)
C14B C11B C13B 111.0(5)
C10B C11B C13B 111.7(5)
C14B C11B C12B 109.2(5)
C10B C11B C12B 112.9(5)
C13B C11B C12B 110.7(5)
C11B C12B H12D 109.5
C11B C12B H12E 109.5
H12D C12B H12E 109.5
C11B C12B H12F 109.5
H12D C12B H12F 109.5
H12E C12B H12F 109.5
C11B C13B H13D 109.5
C11B C13B H13E 109.5
H13D C13B H13E 109.5
C11B C13B H13F 109.5
H13D C13B H13F 109.5
H13E C13B H13F 109.5
C15B C14B C19B 120.6(6)
C15B C14B C11B 130.6(6)
C19B C14B C11B 108.8(5)
C14B C15B C16B 118.1(7)
C14B C15B H15B 120.9
C16B C15B H15B 120.9
C17B C16B C15B 120.9(7)
C17B C16B H16B 119.6
C15B C16B H16B 119.6
C16B C17B C18B 121.4(7)
C16B C17B H17B 119.3
C18B C17B H17B 119.3
C17B C18B C19B 116.8(7)
C17B C18B H18B 121.6
C19B C18B H18B 121.6
C14B C19B C18B 122.3(6)
C14B C19B N20B 108.9(5)
C18B C19B N20B 128.9(6)
C10B N20B C19B 112.0(5)
C10B N20B C21B 126.7(5)
C19B N20B C21B 121.2(5)
N20B C21B H21D 109.5
N20B C21B H21E 109.5
H21D C21B H21E 109.5
N20B C21B H21F 109.5
H21D C21B H21F 109.5
H21E C21B H21F 109.5
C3B O22B C23B 117.5(5)
C3B O22B Zn1D 108.2(3)
C23B O22B Zn1D 130.2(4)
O22B C23B H23D 109.5
O22B C23B H23E 109.5
H23D C23B H23E 109.5
O22B C23B H23F 109.5
H23D C23B H23F 109.5
H23E C23B H23F 109.5
O1A Zn1C O1X 91.02(18)
O1A Zn1C Br3C 124.70(15)
O1X Zn1C Br3C 99.28(15)
O1A Zn1C Br2C 115.17(16)
O1X Zn1C Br2C 96.88(14)
Br3C Zn1C Br2C 117.16(5)
O1A Zn1C O22A 73.04(16)
O1X Zn1C O22A 164.04(18)
Br3C Zn1C O22A 89.60(13)
Br2C Zn1C O22A 90.71(14)
O1B Zn1D O1Y 89.15(18)
O1B Zn1D Br3D 127.25(14)
O1Y Zn1D Br3D 97.24(14)
O1B Zn1D Br2D 115.25(15)
O1Y Zn1D Br2D 99.05(14)
Br3D Zn1D Br2D 115.23(4)
O1B Zn1D O22B 71.61(15)
O1Y Zn1D O22B 159.77(17)
Br3D Zn1D O22B 89.90(12)
Br2D Zn1D O22B 94.90(12)
C2X O1X Zn1C 126.0(5)
O1X C2X C3X 112.9(8)
O1X C2X H2A 109.0
C3X C2X H2A 109.0
O1X C2X H2B 109.0
C3X C2X H2B 109.0
H2A C2X H2B 107.8
C2X C3X H3A 109.5
C2X C3X H3B 109.5
H3A C3X H3B 109.5
C2X C3X H3C 109.5
H3A C3X H3C 109.5
H3B C3X H3C 109.5
C2Y O1Y Zn1D 130.8(9)
C2Z O1Y Zn1D 110.8(8)
O1Y C2Y C3Y 110.3(16)
O1Y C2Y H2C 109.6
C3Y C2Y H2C 109.6
O1Y C2Y H2D 109.6
C3Y C2Y H2D 109.6
H2C C2Y H2D 108.1
C2Y C3Y H3D 109.5
C2Y C3Y H3E 109.5
H3D C3Y H3E 109.5
C2Y C3Y H3F 109.5
H3D C3Y H3F 109.5
H3E C3Y H3F 109.5
C3Z C2Z O1Y 110.0(16)
C3Z C2Z H2E 109.7
O1Y C2Z H2E 109.7
C3Z C2Z H2F 109.7
O1Y C2Z H2F 109.7
H2E C2Z H2F 108.2
C2Z C3Z H3G 109.5
C2Z C3Z H3J 109.5
H3G C3Z H3J 109.5
C2Z C3Z H3I 109.5
H3G C3Z H3I 109.5
H3J C3Z H3I 109.5

loop_
_geom_bond_atom_site_label_1
_geom_bond_atom_site_label_2
_geom_bond_distance
O1A C2A 1.302(7)
O1A Zn1C 1.938(4)
C2A C7A 1.424(8)
C2A C3A 1.432(8)
C3A C4A 1.345(9)
C3A O22A 1.363(8)
C4A C5A 1.400(10)
C4A H4A 0.9300
C5A C6A 1.368(9)
C5A H5A 0.9300
C6A C7A 1.412(8)
C6A H6A 0.9300
C7A C8A 1.437(8)
C8A C9A 1.351(8)
C8A H8A 0.9300
C9A C10A 1.411(8)
C9A H9A 0.9300
C10A N20A 1.332(7)
C10A C11A 1.521(8)
C11A C14A 1.510(8)
C11A C13A 1.534(9)
C11A C12A 1.547(8)
C12A H12A 0.9600
C12A H12B 0.9600
C12A H12C 0.9600
C13A H13A 0.9600
C13A H13B 0.9600
C13A H13C 0.9600
C14A C19A 1.373(9)
C14A C15A 1.391(9)
C15A C16A 1.371(12)
C15A H15A 0.9300
C16A C17A 1.377(14)
C16A H16A 0.9300
C17A C18A 1.367(12)
C17A H17A 0.9300
C18A C19A 1.381(9)
C18A H18A 0.9300
C19A N20A 1.426(8)
N20A C21A 1.461(9)
C21A H21A 0.9600
C21A H21B 0.9600
C21A H21C 0.9600
O22A C23A 1.402(9)
O22A Zn1C 2.408(5)
C23A H23A 0.9600
C23A H23B 0.9600
C23A H23C 0.9600
O1B C2B 1.291(7)
O1B Zn1D 1.960(4)
C2B C3B 1.419(8)
C2B C7B 1.436(8)
C3B O22B 1.370(7)
C3B C4B 1.371(9)
C4B C5B 1.408(10)
C4B H4B 0.9300
C5B C6B 1.356(9)
C5B H5B 0.9300
C6B C7B 1.414(8)
C6B H6B 0.9300
C7B C8B 1.420(8)
C8B C9B 1.356(8)
C8B H8B 0.9300
C9B C10B 1.417(8)
C9B H9B 0.9300
C10B N20B 1.327(7)
C10B C11B 1.527(8)
C11B C14B 1.516(8)
C11B C13B 1.528(8)
C11B C12B 1.545(8)
C12B H12D 0.9600
C12B H12E 0.9600
C12B H12F 0.9600
C13B H13D 0.9600
C13B H13E 0.9600
C13B H13F 0.9600
C14B C15B 1.374(9)
C14B C19B 1.387(9)
C15B C16B 1.403(11)
C15B H15B 0.9300
C16B C17B 1.387(13)
C16B H16B 0.9300
C17B C18B 1.390(11)
C17B H17B 0.9300
C18B C19B 1.394(9)
C18B H18B 0.9300
C19B N20B 1.401(8)
N20B C21B 1.459(8)
C21B H21D 0.9600
C21B H21E 0.9600
C21B H21F 0.9600
O22B C23B 1.415(8)
O22B Zn1D 2.485(5)
C23B H23D 0.9600
C23B H23E 0.9600
C23B H23F 0.9600
Zn1C O1X 2.103(5)
Zn1C Br3C 2.3649(11)
Zn1C Br2C 2.4015(11)
Zn1D O1Y 2.132(5)
Zn1D Br3D 2.3586(10)
Zn1D Br2D 2.3967(10)
O1X C2X 1.399(9)
C2X C3X 1.441(12)
C2X H2A 0.9700
C2X H2B 0.9700
C3X H3A 0.9600
C3X H3B 0.9600
C3X H3C 0.9600
O1Y C2Y 1.388(13)
O1Y C2Z 1.53(2)
C2Y C3Y 1.442(17)
C2Y H2C 0.9700
C2Y H2D 0.9700
C3Y H3D 0.9600
C3Y H3E 0.9600
C3Y H3F 0.9600
C2Z C3Z 1.428(17)
C2Z H2E 0.9700
C2Z H2F 0.9700
C3Z H3G 0.9600
C3Z H3J 0.9600
C3Z H3I 0.9600

loop_
_geom_torsion_atom_site_label_1
_geom_torsion_atom_site_label_2
_geom_torsion_atom_site_label_3
_geom_torsion_atom_site_label_4
_geom_torsion
Zn1C O1A C2A C7A -179.8(4)
Zn1C O1A C2A C3A -0.4(8)
O1A C2A C3A C4A -179.0(6)
C7A C2A C3A C4A 0.4(9)
O1A C2A C3A O22A 0.6(8)
C7A C2A C3A O22A -179.9(5)
O22A C3A C4A C5A -179.0(6)
C2A C3A C4A C5A 0.6(10)
C3A C4A C5A C6A -0.7(10)
C4A C5A C6A C7A -0.2(10)
C5A C6A C7A C2A 1.3(9)
C5A C6A C7A C8A -177.9(6)
O1A C2A C7A C6A 178.1(6)
C3A C2A C7A C6A -1.3(8)
O1A C2A C7A C8A -2.7(8)
C3A C2A C7A C8A 177.9(5)
C6A C7A C8A C9A -7.9(9)
C2A C7A C8A C9A 172.9(6)
C7A C8A C9A C10A -179.0(5)
C8A C9A C10A N20A 174.0(5)
C8A C9A C10A C11A -6.6(9)
N20A C10A C11A C14A 0.0(6)
C9A C10A C11A C14A -179.5(5)
N20A C10A C11A C13A 117.9(5)
C9A C10A C11A C13A -61.6(8)
N20A C10A C11A C12A -116.1(5)
C9A C10A C11A C12A 64.4(7)
C10A C11A C14A C19A -0.6(6)
C13A C11A C14A C19A -118.6(6)
C12A C11A C14A C19A 117.5(6)
C10A C11A C14A C15A -179.6(6)
C13A C11A C14A C15A 62.4(8)
C12A C11A C14A C15A -61.5(8)
C19A C14A C15A C16A -1.3(9)
C11A C14A C15A C16A 177.6(6)
C14A C15A C16A C17A 1.4(11)
C15A C16A C17A C18A -0.5(12)
C16A C17A C18A C19A -0.5(11)
C15A C14A C19A C18A 0.3(9)
C11A C14A C19A C18A -178.8(6)
C15A C14A C19A N20A -179.9(5)
C11A C14A C19A N20A 1.0(6)
C17A C18A C19A C14A 0.6(10)
C17A C18A C19A N20A -179.2(6)
C9A C10A N20A C19A -179.9(5)
C11A C10A N20A C19A 0.6(6)
C9A C10A N20A C21A 3.0(9)
C11A C10A N20A C21A -176.6(5)
C14A C19A N20A C10A -1.0(6)
C18A C19A N20A C10A 178.8(6)
C14A C19A N20A C21A 176.3(5)
C18A C19A N20A C21A -3.9(9)
C4A C3A O22A C23A -10.6(11)
C2A C3A O22A C23A 169.7(7)
C4A C3A O22A Zn1C 179.1(5)
C2A C3A O22A Zn1C -0.5(6)
Zn1D O1B C2B C3B 4.0(8)
Zn1D O1B C2B C7B -177.9(4)
O1B C2B C3B O22B 1.4(8)
C7B C2B C3B O22B -176.8(5)
O1B C2B C3B C4B -178.8(6)
C7B C2B C3B C4B 3.0(8)
O22B C3B C4B C5B 179.6(6)
C2B C3B C4B C5B -0.2(10)
C3B C4B C5B C6B -1.9(11)
C4B C5B C6B C7B 1.0(11)
C5B C6B C7B C8B -177.7(6)
C5B C6B C7B C2B 1.9(9)
O1B C2B C7B C6B 178.0(5)
C3B C2B C7B C6B -3.8(8)
O1B C2B C7B C8B -2.3(8)
C3B C2B C7B C8B 175.8(5)
C6B C7B C8B C9B -3.7(9)
C2B C7B C8B C9B 176.7(6)
C7B C8B C9B C10B 179.8(6)
C8B C9B C10B N20B 173.5(6)
C8B C9B C10B C11B -8.9(10)
N20B C10B C11B C14B -0.6(6)
C9B C10B C11B C14B -178.5(6)
N20B C10B C11B C13B 117.5(5)
C9B C10B C11B C13B -60.4(7)
N20B C10B C11B C12B -117.0(5)
C9B C10B C11B C12B 65.1(8)
C10B C11B C14B C15B 179.6(7)
C13B C11B C14B C15B 61.1(9)
C12B C11B C14B C15B -61.3(9)
C10B C11B C14B C19B 0.4(6)
C13B C11B C14B C19B -118.2(6)
C12B C11B C14B C19B 119.5(6)
C19B C14B C15B C16B -0.6(11)
C11B C14B C15B C16B -179.8(7)
C14B C15B C16B C17B 0.0(13)
C15B C16B C17B C18B 0.2(14)
C16B C17B C18B C19B 0.3(13)
C15B C14B C19B C18B 1.2(10)
C11B C14B C19B C18B -179.5(6)
C15B C14B C19B N20B -179.4(6)
C11B C14B C19B N20B -0.1(7)
C17B C18B C19B C14B -1.0(11)
C17B C18B C19B N20B 179.7(7)
C9B C10B N20B C19B 178.6(5)
C11B C10B N20B C19B 0.6(6)
C9B C10B N20B C21B 2.0(9)
C11B C10B N20B C21B -176.0(6)
C14B C19B N20B C10B -0.3(7)
C18B C19B N20B C10B 179.0(7)
C14B C19B N20B C21B 176.5(6)
C18B C19B N20B C21B -4.1(10)
C4B C3B O22B C23B -24.7(9)
C2B C3B O22B C23B 155.1(6)
C4B C3B O22B Zn1D 175.8(5)
C2B C3B O22B Zn1D -4.4(6)
Zn1C O1X C2X C3X -72.2(10)
Zn1D O1Y C2Y C3Y -83.7(19)
Zn1D O1Y C2Z C3Z 161(2)
